data_2015587
loop_
_publ_author_name
'S. Athimoolam'
'S. Natarajan'

_publ_section_title
;
 Hydrogen-bonding motifs in 4-carboxyphenylammonium nitrate and
 perchlorate monohydrate, and in bis(4-carboxyphenylammonium) sulfate
;
_journal_coeditor_code AV3034
_journal_issue 10
_journal_name_full 'Acta Crystallographica Section C'
_journal_page_first o612
_journal_page_last o617
_journal_paper_doi 10.1107/S0108270106033506
_journal_volume 62
_journal_year 2006
_chemical_formula_iupac 'C7 H8 N O2 +, N O3 - '
_chemical_formula_moiety 'C7 H8 N O2 +, N O3 - '
_chemical_formula_sum 'C7 H8 N2 O5'
_chemical_formula_weight 200.15
_chemical_name_common 'p-Carboxyphenylammonium nitrate'
_chemical_name_systematic
;
 ?
;
_space_group_IT_number 14
_symmetry_cell_setting monoclinic
_symmetry_space_group_name_Hall '-P 2ybc'
_symmetry_space_group_name_H-M 'P 1 21/c 1'
_atom_sites_solution_hydrogens geom
_atom_sites_solution_primary direct
_atom_sites_solution_secondary difmap
_audit_creation_method SHELXL-97
_cell_angle_alpha 90.00
_cell_angle_beta 90.933(12)
_cell_angle_gamma 90.00
_cell_formula_units_Z 4
_cell_length_a 8.8154(9)
_cell_length_b 15.0516(3)
_cell_length_c 6.6950(6)
_cell_measurement_reflns_used 25
_cell_measurement_temperature 293(2)
_cell_measurement_theta_max 14.36
_cell_measurement_theta_min 9.89
_cell_volume 888.21(12)
_computing_cell_refinement 'CAD-4 Express'
_computing_data_collection 'CAD-4 Express (Enraf--Nonius, 1994)'
_computing_data_reduction 'XCAD4 (Harms & Wocadlo, 1995)'
_computing_molecular_graphics 'SHELXTL/PC and PLATON (Spek, 2003)'
_computing_publication_material 'SHELXL97 (Sheldrick, 1997)'
_computing_structure_refinement SHELXTL/PC
_computing_structure_solution 'SHELXTL/PC (Bruker, 2000)'
_diffrn_ambient_temperature 293(2)
_diffrn_measured_fraction_theta_full 1.000
_diffrn_measured_fraction_theta_max 1.000
_diffrn_measurement_device_type 'Nonius MACH3 sealed tube'
_diffrn_measurement_method \w--2\q
_diffrn_radiation_monochromator graphite
_diffrn_radiation_source 'fine-focus sealed tube'
_diffrn_radiation_type MoK\a
_diffrn_radiation_wavelength 0.71073
_diffrn_reflns_av_R_equivalents 0.0155
_diffrn_reflns_av_sigmaI/netI 0.0148
_diffrn_reflns_limit_h_max 10
_diffrn_reflns_limit_h_min -10
_diffrn_reflns_limit_k_max 17
_diffrn_reflns_limit_k_min -1
_diffrn_reflns_limit_l_max 7
_diffrn_reflns_limit_l_min 0
_diffrn_reflns_number 1832
_diffrn_reflns_theta_full 25.00
_diffrn_reflns_theta_max 25.00
_diffrn_reflns_theta_min 2.31
_diffrn_standards_decay_% 0
_diffrn_standards_interval_time 60
_diffrn_standards_number 3
_exptl_absorpt_coefficient_mu 0.129
_exptl_absorpt_correction_type none
_exptl_crystal_colour 'light pink'
_exptl_crystal_density_diffrn 1.497
_exptl_crystal_density_meas 1.49
_exptl_crystal_density_method 'flotation using a liquid mixture of xylene and bromoform'
_exptl_crystal_description block
_exptl_crystal_F_000 416
_exptl_crystal_size_max 0.22
_exptl_crystal_size_mid 0.19
_exptl_crystal_size_min 0.17
_refine_diff_density_max 0.285
_refine_diff_density_min -0.209
_refine_ls_extinction_coef 0.047(6)
_refine_ls_extinction_expression Fc^*^=kFc[1+0.001xFc^2^\l^3^/sin(2\q)]^-1/4^
_refine_ls_extinction_method SHELXL97
_refine_ls_goodness_of_fit_ref 1.079
_refine_ls_hydrogen_treatment constr
_refine_ls_matrix_type full
_refine_ls_number_parameters 139
_refine_ls_number_reflns 1549
_refine_ls_number_restraints 0
_refine_ls_restrained_S_all 1.079
_refine_ls_R_factor_all 0.0580
_refine_ls_R_factor_gt 0.0466
_refine_ls_shift/su_max <0.001
_refine_ls_shift/su_mean 0.000
_refine_ls_structure_factor_coef Fsqd
_refine_ls_weighting_details 'calc w=1/[\s^2^(Fo^2^)+(0.0712P)^2^+0.3551P] where P=(Fo^2^+2Fc^2^)/3'
_refine_ls_weighting_scheme calc
_refine_ls_wR_factor_gt 0.1261
_refine_ls_wR_factor_ref 0.1342
_reflns_number_gt 1264
_reflns_number_total 1549
_reflns_threshold_expression I>2\s(I)
_cod_data_source_file av3034.cif
_cod_data_source_block I
_cod_original_cell_volume 888.14(14)
_cod_original_sg_symbol_H-M 'P 21/c'
_cod_database_code 2015587
_cod_database_fobs_code 2015587

loop_
_symmetry_equiv_pos_as_xyz
'x, y, z'
'-x, y+1/2, -z+1/2'
'-x, -y, -z'
'x, -y-1/2, z-1/2'

loop_
_atom_site_type_symbol
_atom_site_label
_atom_site_fract_x
_atom_site_fract_y
_atom_site_fract_z
_atom_site_U_iso_or_equiv
_atom_site_adp_type
_atom_site_calc_flag
_atom_site_refinement_flags
_atom_site_occupancy
_atom_site_disorder_assembly
_atom_site_disorder_group
C C1 1.0614(2) 0.26541(13) 0.7285(3) 0.0402(5) Uani d . 1 A .
C C2 0.9128(2) 0.23648(13) 0.7434(3) 0.0415(5) Uani d . 1 . .
H H2 0.8916 0.1760 0.7483 0.050 Uiso calc R 1 . .
C C3 0.7965(2) 0.29739(14) 0.7508(3) 0.0430(5) Uani d . 1 . .
H H3 0.6963 0.2785 0.7589 0.052 Uiso calc R 1 . .
C C4 0.8308(2) 0.38687(12) 0.7461(3) 0.0365(5) Uani d . 1 . .
C C5 0.9772(2) 0.41687(13) 0.7335(3) 0.0452(5) Uani d . 1 . .
H H5 0.9980 0.4774 0.7318 0.054 Uiso calc R 1 . .
C C6 1.0933(2) 0.35541(14) 0.7234(4) 0.0480(6) Uani d . 1 . .
H H6 1.1932 0.3746 0.7131 0.058 Uiso calc R 1 . .
C C11 1.1830(2) 0.19752(15) 0.7135(4) 0.0504(6) Uani d . 1 . .
O O1A 1.16056(18) 0.11868(10) 0.7343(3) 0.0564(5) Uani d . 1 A .
O O1B 1.3149(3) 0.2309(2) 0.6546(4) 0.0552(8) Uani d P 0.75 A 1
H H1B 1.3780 0.1910 0.6486 0.083 Uiso calc PR 0.75 A 1
O O1B' 1.3167(9) 0.2319(6) 0.792(3) 0.094(4) Uani d P 0.25 A 2
H H1B' 1.3832 0.1939 0.7884 0.142 Uiso calc PR 0.25 A 2
N N4 0.70517(18) 0.45084(11) 0.7523(3) 0.0415(5) Uani d . 1 . .
H H4A 0.7419 0.5058 0.7457 0.062 Uiso calc R 1 . .
H H4B 0.6552 0.4441 0.8658 0.062 Uiso calc R 1 . .
H H4C 0.6423 0.4413 0.6492 0.062 Uiso calc R 1 . .
N N1 0.59434(19) 0.41968(12) 0.2482(3) 0.0486(5) Uani d . 1 . .
O O1 0.5333(2) 0.39844(15) 0.4074(3) 0.0763(6) Uani d . 1 . .
O O2 0.5345(2) 0.39385(13) 0.0872(3) 0.0662(6) Uani d . 1 . .
O O3 0.7100(2) 0.46391(14) 0.2473(4) 0.0836(7) Uani d . 1 . .

loop_
_atom_site_aniso_label
_atom_site_aniso_U_11
_atom_site_aniso_U_22
_atom_site_aniso_U_33
_atom_site_aniso_U_12
_atom_site_aniso_U_13
_atom_site_aniso_U_23
C1 0.0393(11) 0.0329(10) 0.0483(12) 0.0007(8) 0.0006(8) 0.0009(9)
C2 0.0432(11) 0.0277(10) 0.0536(12) -0.0027(8) 0.0023(9) 0.0009(9)
C3 0.0344(10) 0.0370(11) 0.0575(13) -0.0058(8) 0.0022(9) 0.0009(9)
C4 0.0346(10) 0.0324(10) 0.0427(10) 0.0015(8) 0.0019(8) 0.0001(8)
C5 0.0377(11) 0.0285(10) 0.0695(14) -0.0031(9) 0.0019(9) 0.0011(9)
C6 0.0321(10) 0.0368(11) 0.0752(15) -0.0037(8) 0.0014(9) 0.0008(10)
C11 0.0416(12) 0.0414(12) 0.0683(15) 0.0032(9) 0.0008(10) -0.0001(10)
O1A 0.0524(9) 0.0329(8) 0.0842(12) 0.0071(7) 0.0052(8) 0.0022(7)
O1B 0.0419(13) 0.0481(15) 0.0759(17) 0.0088(10) 0.0132(13) 0.0070(14)
O1B' 0.031(4) 0.036(4) 0.216(14) 0.009(3) 0.006(7) -0.008(7)
N4 0.0349(9) 0.0354(9) 0.0543(10) 0.0017(7) 0.0036(7) 0.0001(7)
N1 0.0321(9) 0.0389(10) 0.0749(14) 0.0038(8) 0.0010(9) -0.0011(9)
O1 0.0634(12) 0.1024(16) 0.0629(11) -0.0225(10) -0.0017(9) 0.0012(10)
O2 0.0552(10) 0.0820(13) 0.0615(11) -0.0216(9) 0.0046(8) -0.0048(9)
O3 0.0521(11) 0.0696(13) 0.1290(19) -0.0285(9) 0.0008(11) -0.0035(12)

loop_
_atom_type_symbol
_atom_type_description
_atom_type_scat_dispersion_real
_atom_type_scat_dispersion_imag
_atom_type_scat_source
C C 0.0033 0.0016 'International Tables Vol C Tables 4.2.6.8 and 6.1.1.4'
H H 0.0000 0.0000 'International Tables Vol C Tables 4.2.6.8 and 6.1.1.4'
N N 0.0061 0.0033 'International Tables Vol C Tables 4.2.6.8 and 6.1.1.4'
O O 0.0106 0.0060 'International Tables Vol C Tables 4.2.6.8 and 6.1.1.4'

loop_
_geom_angle_atom_site_label_1
_geom_angle_atom_site_label_2
_geom_angle_atom_site_label_3
_geom_angle
_geom_angle_publ_flag
C6 C1 C2 120.16(19) ?
C6 C1 C11 121.61(18) ?
C2 C1 C11 118.22(18) ?
C3 C2 C1 119.91(18) ?
C3 C2 H2 120.0 ?
C1 C2 H2 120.0 ?
C2 C3 C4 119.04(18) ?
C2 C3 H3 120.5 ?
C4 C3 H3 120.5 ?
C5 C4 C3 121.94(18) ?
C5 C4 N4 119.80(17) ?
C3 C4 N4 118.26(17) ?
C4 C5 C6 118.77(18) ?
C4 C5 H5 120.6 ?
C6 C5 H5 120.6 ?
C5 C6 C1 120.17(19) ?
C5 C6 H6 119.9 ?
C1 C6 H6 119.9 ?
O1A C11 O1B 123.3(2) ?
O1A C11 O1B' 117.6(5) ?
O1B C11 O1B' 39.5(6) ?
O1A C11 C1 123.1(2) y
O1B C11 C1 113.2(2) y
O1B' C11 C1 109.2(4) ?
C11 O1B H1B 109.5 ?
C11 O1B' H1B' 109.5 ?
C4 N4 H4A 109.5 ?
C4 N4 H4B 109.5 ?
H4A N4 H4B 109.5 ?
C4 N4 H4C 109.5 ?
H4A N4 H4C 109.5 ?
H4B N4 H4C 109.5 ?
O3 N1 O1 121.3(2) ?
O3 N1 O2 120.4(2) ?
O1 N1 O2 118.35(18) ?

loop_
_geom_bond_atom_site_label_1
_geom_bond_atom_site_label_2
_geom_bond_distance
_geom_bond_publ_flag
C1 C6 1.384(3) ?
C1 C2 1.386(3) ?
C1 C11 1.486(3) ?
C2 C3 1.377(3) ?
C2 H2 0.9300 ?
C3 C4 1.381(3) ?
C3 H3 0.9300 ?
C4 C5 1.371(3) ?
C4 N4 1.468(2) y
C5 C6 1.382(3) ?
C5 H5 0.9300 ?
C6 H6 0.9300 ?
C11 O1A 1.211(3) y
C11 O1B 1.333(3) y
C11 O1B' 1.383(10) ?
O1B H1B 0.8200 ?
O1B' H1B' 0.8200 ?
N4 H4A 0.8900 ?
N4 H4B 0.8900 ?
N4 H4C 0.8900 ?
N1 O3 1.217(2) ?
N1 O1 1.244(3) ?
N1 O2 1.254(3) ?

loop_
_geom_hbond_atom_site_label_D
_geom_hbond_atom_site_label_H
_geom_hbond_atom_site_label_A
_geom_hbond_site_symmetry_A
_geom_hbond_distance_DH
_geom_hbond_distance_HA
_geom_hbond_distance_DA
_geom_hbond_angle_DHA
O1B H1B O1 4_666 0.82 2.57 3.202(3) 135
O1B' H1B' O2 4_666 0.82 2.32 3.038(10) 146
N4 H4A O1A 2_756 0.89 1.91 2.791(2) 171
N4 H4B O2 1_556 0.89 1.99 2.853(2) 163
N4 H4C O1 . 0.89 1.98 2.852(3) 167

loop_
_geom_torsion_atom_site_label_1
_geom_torsion_atom_site_label_2
_geom_torsion_atom_site_label_3
_geom_torsion_atom_site_label_4
_geom_torsion
_geom_torsion_publ_flag
C6 C1 C2 C3 0.7(3) ?
C11 C1 C2 C3 -177.81(19) ?
C1 C2 C3 C4 -0.9(3) ?
C2 C3 C4 C5 0.2(3) ?
C2 C3 C4 N4 179.44(18) ?
C3 C4 C5 C6 0.6(3) ?
N4 C4 C5 C6 -178.57(19) ?
C4 C5 C6 C1 -0.8(3) ?
C2 C1 C6 C5 0.1(3) ?
C11 C1 C6 C5 178.6(2) ?
C6 C1 C11 O1A 173.6(2) ?
C2 C1 C11 O1A -7.9(3) y
C6 C1 C11 O1B -13.0(3) y
C2 C1 C11 O1B 165.5(2) ?
C6 C1 C11 O1B' 29.3(8) ?
C2 C1 C11 O1B' -152.2(7) ?
